data_7049005
loop_
_publ_author_name
'Markad, Datta'
'Khullar, Sadhika'
'Mandal, Sanjay K.'

_publ_section_title
;
 Novel primary amide-based cationic metal complexes: green synthesis,
 crystal structures, Hirshfeld surface analysis and solvent-free
 cyanosilylation reaction.
;
_journal_issue 11
_journal_name_full 'Dalton transactions (Cambridge, England : 2003)'
_journal_page_first 3743
_journal_page_last 3757
_journal_paper_doi 10.1039/c8dt04773a
_journal_volume 48
_journal_year 2019
_chemical_formula_moiety 'C18 H24 N6 O2 Zn, 2(Cl O4)'
_chemical_formula_sum 'C18 H24 Cl2 N6 O10 Zn'
_chemical_formula_weight 620.70
_space_group_crystal_system monoclinic
_space_group_IT_number 14
_space_group_name_Hall '-P 2ybc'
_space_group_name_H-M_alt 'P 1 21/c 1'
_symmetry_space_group_name_Hall '-P 2ybc'
_symmetry_space_group_name_H-M 'P 1 21/c 1'
_atom_sites_solution_hydrogens geom
_atom_sites_solution_primary dual
_audit_creation_date 2018-12-02
_audit_creation_method
;
Olex2 1.2
(compiled 2018.05.29 svn.r3508 for OlexSys, GUI svn.r5506)
;
_audit_update_record
;
2019-01-31 deposited with the CCDC.
2019-02-12 downloaded from the CCDC.
;
_cell_angle_alpha 90
_cell_angle_beta 111.007(9)
_cell_angle_gamma 90
_cell_formula_units_Z 4
_cell_length_a 11.448(8)
_cell_length_b 15.944(11)
_cell_length_c 14.769(11)
_cell_measurement_reflns_used 1165
_cell_measurement_temperature 100(2)
_cell_measurement_theta_max 20.68
_cell_measurement_theta_min 2.33
_cell_volume 2517(3)
_computing_cell_refinement 'SAINT v8.34A (Bruker, 2013)'
_computing_data_collection 'Bruker APEX-II'
_computing_data_reduction 'SAINT v8.34A (Bruker, 2013)'
_computing_molecular_graphics 'Olex2 (Dolomanov et al., 2009)'
_computing_publication_material 'Olex2 (Dolomanov et al., 2009)'
_computing_structure_refinement 'ShelXL (Sheldrick, 2015)'
_computing_structure_solution 'ShelXT (Sheldrick, 2015)'
_diffrn_ambient_temperature 100.0
_diffrn_detector_area_resol_mean 8
_diffrn_measured_fraction_theta_full 0.997
_diffrn_measured_fraction_theta_max 0.997
_diffrn_measurement_device_type 'Bruker APEX-II CCD'
_diffrn_measurement_method '\w and \f scans'
_diffrn_radiation_type MoK\a
_diffrn_radiation_wavelength 0.71073
_diffrn_reflns_av_R_equivalents 0.0836
_diffrn_reflns_av_unetI/netI 0.0958
_diffrn_reflns_Laue_measured_fraction_full 0.997
_diffrn_reflns_Laue_measured_fraction_max 0.997
_diffrn_reflns_limit_h_max 13
_diffrn_reflns_limit_h_min -13
_diffrn_reflns_limit_k_max 18
_diffrn_reflns_limit_k_min -18
_diffrn_reflns_limit_l_max 17
_diffrn_reflns_limit_l_min -17
_diffrn_reflns_number 12104
_diffrn_reflns_point_group_measured_fraction_full 0.997
_diffrn_reflns_point_group_measured_fraction_max 0.997
_diffrn_reflns_theta_full 24.999
_diffrn_reflns_theta_max 24.999
_diffrn_reflns_theta_min 2.885
_diffrn_source 'sealed tube'
_exptl_absorpt_coefficient_mu 1.253
_exptl_absorpt_correction_T_max 0.7452
_exptl_absorpt_correction_T_min 0.5685
_exptl_absorpt_correction_type multi-scan
_exptl_absorpt_process_details 'SADABS-2014/5 (Bruker,2014/5)'
_exptl_crystal_colour colourless
_exptl_crystal_colour_primary colourless
_exptl_crystal_density_diffrn 1.638
_exptl_crystal_description block
_exptl_crystal_F_000 1272
_exptl_crystal_size_max 0.015
_exptl_crystal_size_mid 0.014
_exptl_crystal_size_min 0.014
_refine_diff_density_max 0.772
_refine_diff_density_min -0.701
_refine_diff_density_rms 0.095
_refine_ls_extinction_method none
_refine_ls_goodness_of_fit_ref 1.011
_refine_ls_hydrogen_treatment constr
_refine_ls_matrix_type full
_refine_ls_number_parameters 322
_refine_ls_number_reflns 4413
_refine_ls_number_restraints 0
_refine_ls_restrained_S_all 1.011
_refine_ls_R_factor_all 0.1239
_refine_ls_R_factor_gt 0.0624
_refine_ls_shift/su_max 0.001
_refine_ls_shift/su_mean 0.000
_refine_ls_structure_factor_coef Fsqd
_refine_ls_weighting_details 'w=1/[\s^2^(Fo^2^)+(0.0822P)^2^+0.4983P] where P=(Fo^2^+2Fc^2^)/3'
_refine_ls_weighting_scheme calc
_refine_ls_wR_factor_gt 0.1435
_refine_ls_wR_factor_ref 0.1787
_reflns_Friedel_coverage 0.000
_reflns_number_gt 2525
_reflns_number_total 4413
_reflns_threshold_expression 'I > 2\s(I)'
_cod_data_source_file c8dt04773a2.cif
_cod_data_source_block 2
_cod_depositor_comments 'Adding full bibliography for 7049003--7049007.cif.'
_cod_database_code 7049005
_shelx_shelxl_version_number 2018/1
_shelx_space_group_comment
;
The symmetry employed for this shelxl refinement is uniquely defined
by the following loop, which should always be used as a source of
symmetry information in preference to the above space-group names.
They are only intended as comments.
;
_shelx_estimated_absorpt_t_max 0.989
_shelx_estimated_absorpt_t_min 0.985
_olex2_refinement_description
;
1. Fixed Uiso
 At 1.2 times of:
  All C(H) groups, All C(H,H) groups, All N(H,H) groups
2. Uiso/Uaniso restraints and constraints
Uanis(C13) = Uanis(C4)
Uanis(C2) = Uanis(C11)
3.a Secondary CH2 refined with riding coordinates:
 C7(H7A,H7B), C8(H8A,H8B), C11(H11A,H11B), C13(H13A,H13B), C15(H15A,H15B),
 C16(H16A,H16B)
3.b Aromatic/amide H refined with riding coordinates:
 C3(H3), C6(H6), C9(H9), C10(H10), C12(H12), C14(H14), C17(H17), C18(H18)
3.c X=CH2 refined with riding coordinates:
 N5(H5A,H5B), N6(H6A,H6B)
;
_olex2_submission_special_instructions 'No special instructions were received'

loop_
_space_group_symop_operation_xyz
'x, y, z'
'-x, y+1/2, -z+1/2'
'-x, -y, -z'
'x, -y-1/2, z-1/2'

loop_
_atom_site_label
_atom_site_type_symbol
_atom_site_fract_x
_atom_site_fract_y
_atom_site_fract_z
_atom_site_U_iso_or_equiv
_atom_site_adp_type
_atom_site_occupancy
_atom_site_site_symmetry_order
_atom_site_calc_flag
_atom_site_refinement_flags_posn
Zn1 Zn 0.80682(7) 0.51389(5) 0.80910(5) 0.0419(3) Uani 1 1 d .
O1 O 0.7587(4) 0.4803(3) 0.9329(3) 0.0528(12) Uani 1 1 d .
O2 O 0.8167(4) 0.5499(3) 0.6703(3) 0.0540(12) Uani 1 1 d .
N1 N 0.8914(5) 0.6284(3) 0.8654(3) 0.0436(13) Uani 1 1 d .
N2 N 0.9123(5) 0.4038(3) 0.8258(4) 0.0441(13) Uani 1 1 d .
N3 N 0.6383(5) 0.5919(4) 0.7846(4) 0.0500(14) Uani 1 1 d .
N4 N 0.6667(5) 0.4285(4) 0.7080(4) 0.0555(16) Uani 1 1 d .
N5 N 0.6532(5) 0.5213(4) 1.0287(4) 0.0547(15) Uani 1 1 d .
H5A H 0.694505 0.486319 1.075234 0.066 Uiso 1 1 calc R
H5B H 0.595257 0.554088 1.035811 0.066 Uiso 1 1 calc R
N6 N 0.7885(7) 0.5006(5) 0.5216(4) 0.095(3) Uani 1 1 d .
H6A H 0.837212 0.539584 0.511981 0.114 Uiso 1 1 calc R
H6B H 0.753257 0.463177 0.476160 0.114 Uiso 1 1 calc R
C1 C 0.8130(6) 0.6950(5) 0.8407(4) 0.0477(17) Uani 1 1 d .
C2 C 0.7686(7) 0.4981(5) 0.6038(5) 0.0626(15) Uani 1 1 d .
C3 C 1.0121(6) 0.6424(5) 0.9220(4) 0.0470(17) Uani 1 1 d .
H3 H 1.067644 0.595902 0.939659 0.056 Uiso 1 1 calc R
C4 C 0.6785(7) 0.5247(5) 0.9473(5) 0.0545(13) Uani 1 1 d .
C5 C 0.8429(7) 0.3342(5) 0.7903(5) 0.0515(18) Uani 1 1 d .
C6 C 1.0377(7) 0.3958(5) 0.8599(5) 0.0507(17) Uani 1 1 d .
H6 H 1.086999 0.444429 0.884191 0.061 Uiso 1 1 calc R
C7 C 0.6791(6) 0.6771(5) 0.7697(5) 0.0553(19) Uani 1 1 d .
H7A H 0.620915 0.718976 0.779505 0.066 Uiso 1 1 calc R
H7B H 0.676475 0.682493 0.702203 0.066 Uiso 1 1 calc R
C8 C 0.7019(7) 0.3458(5) 0.7555(5) 0.061(2) Uani 1 1 d .
H8A H 0.660184 0.300709 0.709022 0.074 Uiso 1 1 calc R
H8B H 0.673596 0.341847 0.811341 0.074 Uiso 1 1 calc R
C9 C 0.8978(9) 0.2576(5) 0.7867(5) 0.064(2) Uani 1 1 d .
H9 H 0.846727 0.210479 0.758794 0.077 Uiso 1 1 calc R
C10 C 1.0587(7) 0.7210(5) 0.9553(5) 0.0604(19) Uani 1 1 d .
H10 H 1.144201 0.728697 0.994563 0.072 Uiso 1 1 calc R
C11 C 0.6840(7) 0.4297(5) 0.6119(4) 0.0626(15) Uani 1 1 d .
H11A H 0.718847 0.375108 0.602057 0.075 Uiso 1 1 calc R
H11B H 0.601325 0.436536 0.559686 0.075 Uiso 1 1 calc R
C12 C 1.0990(8) 0.3201(5) 0.8613(5) 0.062(2) Uani 1 1 d .
H12 H 1.187698 0.316543 0.887260 0.074 Uiso 1 1 calc R
C13 C 0.5998(6) 0.5884(5) 0.8714(5) 0.0545(13) Uani 1 1 d .
H13A H 0.510386 0.572723 0.850409 0.065 Uiso 1 1 calc R
H13B H 0.609592 0.644755 0.901456 0.065 Uiso 1 1 calc R
C14 C 1.0255(9) 0.2494(5) 0.8232(6) 0.071(2) Uani 1 1 d .
H14 H 1.063406 0.196461 0.822608 0.085 Uiso 1 1 calc R
C15 C 0.5385(7) 0.5561(5) 0.6960(5) 0.064(2) Uani 1 1 d .
H15A H 0.552937 0.574471 0.636864 0.076 Uiso 1 1 calc R
H15B H 0.455220 0.576685 0.692169 0.076 Uiso 1 1 calc R
C16 C 0.5423(6) 0.4601(5) 0.7025(6) 0.067(2) Uani 1 1 d .
H16A H 0.525518 0.441970 0.760784 0.080 Uiso 1 1 calc R
H16B H 0.476519 0.436136 0.644773 0.080 Uiso 1 1 calc R
C17 C 0.8530(8) 0.7760(5) 0.8726(5) 0.064(2) Uani 1 1 d .
H17 H 0.796068 0.821692 0.855216 0.077 Uiso 1 1 calc R
C18 C 0.9764(8) 0.7884(5) 0.9296(6) 0.067(2) Uani 1 1 d .
H18 H 1.005477 0.843248 0.951454 0.081 Uiso 1 1 calc R
Cl1 Cl 0.81605(17) 0.47491(11) 0.29537(11) 0.0536(5) Uani 1 1 d .
O3 O 0.8482(5) 0.4400(3) 0.2169(3) 0.0718(15) Uani 1 1 d .
O5 O 0.7716(6) 0.4078(4) 0.3418(4) 0.0886(19) Uani 1 1 d .
O6 O 0.7157(5) 0.5347(4) 0.2574(4) 0.0868(18) Uani 1 1 d .
O10 O 0.9218(5) 0.5149(4) 0.3646(5) 0.104(2) Uani 1 1 d .
Cl2 Cl 0.54337(18) 0.27483(12) -0.02636(12) 0.0579(5) Uani 1 1 d .
O4 O 0.6123(5) 0.2240(4) -0.0692(4) 0.0824(17) Uani 1 1 d .
O7 O 0.4514(6) 0.2251(5) -0.0086(5) 0.105(2) Uani 1 1 d .
O8 O 0.4832(6) 0.3416(4) -0.0916(4) 0.103(2) Uani 1 1 d .
O9 O 0.6265(6) 0.3108(4) 0.0633(4) 0.097(2) Uani 1 1 d .

loop_
_atom_site_aniso_label
_atom_site_aniso_U_11
_atom_site_aniso_U_22
_atom_site_aniso_U_33
_atom_site_aniso_U_23
_atom_site_aniso_U_13
_atom_site_aniso_U_12
Zn1 0.0513(5) 0.0448(5) 0.0253(4) 0.0002(4) 0.0085(3) 0.0019(4)
O1 0.061(3) 0.069(3) 0.030(2) 0.012(2) 0.018(2) 0.016(3)
O2 0.065(3) 0.064(3) 0.035(3) 0.004(2) 0.019(2) -0.006(3)
N1 0.058(3) 0.040(3) 0.030(3) 0.004(2) 0.011(3) 0.007(3)
N2 0.058(3) 0.039(3) 0.037(3) 0.001(3) 0.018(3) -0.002(3)
N3 0.057(3) 0.059(4) 0.032(3) 0.010(3) 0.014(3) 0.008(3)
N4 0.066(4) 0.056(4) 0.036(3) 0.000(3) 0.009(3) -0.010(3)
N5 0.063(4) 0.064(4) 0.038(3) 0.006(3) 0.019(3) 0.016(3)
N6 0.100(5) 0.154(8) 0.035(3) -0.016(4) 0.030(4) -0.017(5)
C1 0.063(4) 0.046(4) 0.032(3) 0.007(3) 0.014(3) 0.012(4)
C2 0.073(4) 0.080(4) 0.025(2) -0.001(3) 0.006(2) -0.004(3)
C3 0.052(4) 0.049(4) 0.034(4) -0.004(3) 0.008(3) 0.002(3)
C4 0.057(3) 0.066(4) 0.040(3) 0.007(2) 0.017(2) 0.011(3)
C5 0.071(5) 0.048(5) 0.035(4) -0.002(3) 0.018(3) -0.008(4)
C6 0.064(5) 0.052(5) 0.040(4) -0.002(3) 0.022(3) 0.003(4)
C7 0.055(4) 0.054(5) 0.051(4) 0.012(4) 0.014(4) 0.010(4)
C8 0.072(5) 0.059(5) 0.050(4) -0.007(4) 0.017(4) -0.022(4)
C9 0.106(7) 0.033(4) 0.053(5) -0.006(4) 0.028(5) -0.007(4)
C10 0.068(5) 0.059(5) 0.047(4) -0.003(4) 0.012(4) -0.002(4)
C11 0.073(4) 0.080(4) 0.025(2) -0.001(3) 0.006(2) -0.004(3)
C12 0.075(5) 0.055(5) 0.065(5) -0.001(4) 0.036(4) 0.009(4)
C13 0.057(3) 0.066(4) 0.040(3) 0.007(2) 0.017(2) 0.011(3)
C14 0.105(7) 0.055(6) 0.059(5) 0.006(4) 0.038(5) 0.022(5)
C15 0.056(4) 0.085(6) 0.037(4) 0.008(4) 0.000(3) 0.000(4)
C16 0.045(4) 0.077(6) 0.063(5) 0.001(4) 0.001(4) -0.005(4)
C17 0.086(6) 0.045(5) 0.060(5) 0.004(4) 0.023(4) 0.014(4)
C18 0.083(6) 0.053(5) 0.063(5) -0.011(4) 0.021(5) -0.017(5)
Cl1 0.0714(11) 0.0511(11) 0.0373(9) -0.0032(8) 0.0181(8) 0.0020(10)
O3 0.118(4) 0.064(3) 0.047(3) 0.003(3) 0.045(3) 0.007(3)
O5 0.136(5) 0.074(4) 0.079(4) 0.012(3) 0.067(4) 0.001(4)
O6 0.090(4) 0.082(4) 0.085(4) 0.006(4) 0.027(3) 0.031(4)
O10 0.078(4) 0.116(6) 0.092(5) -0.044(4) 0.002(4) -0.011(4)
Cl2 0.0695(12) 0.0552(12) 0.0411(10) -0.0034(9) 0.0104(9) 0.0067(10)
O4 0.095(4) 0.078(4) 0.073(4) -0.015(3) 0.029(3) 0.021(3)
O7 0.101(4) 0.117(6) 0.110(5) -0.005(4) 0.055(4) -0.028(4)
O8 0.141(5) 0.080(4) 0.070(4) 0.021(4) 0.016(4) 0.049(4)
O9 0.120(5) 0.101(5) 0.043(3) -0.022(3) -0.004(3) -0.001(4)

loop_
_atom_type_symbol
_atom_type_description
_atom_type_scat_dispersion_real
_atom_type_scat_dispersion_imag
_atom_type_scat_source
C C 0.0033 0.0016 'International Tables Vol C Tables 4.2.6.8 and 6.1.1.4'
H H 0.0000 0.0000 'International Tables Vol C Tables 4.2.6.8 and 6.1.1.4'
Cl Cl 0.1484 0.1585 'International Tables Vol C Tables 4.2.6.8 and 6.1.1.4'
N N 0.0061 0.0033 'International Tables Vol C Tables 4.2.6.8 and 6.1.1.4'
O O 0.0106 0.0060 'International Tables Vol C Tables 4.2.6.8 and 6.1.1.4'
Zn Zn 0.2839 1.4301 'International Tables Vol C Tables 4.2.6.8 and 6.1.1.4'

loop_
_geom_angle_atom_site_label_1
_geom_angle_atom_site_label_2
_geom_angle_atom_site_label_3
_geom_angle
O1 Zn1 O2 169.00(17)
O1 Zn1 N3 78.80(18)
O1 Zn1 N4 94.31(19)
O2 Zn1 N3 91.97(18)
O2 Zn1 N4 78.30(19)
N1 Zn1 O1 95.87(19)
N1 Zn1 O2 88.32(19)
N1 Zn1 N2 121.3(2)
N1 Zn1 N3 80.0(2)
N1 Zn1 N4 157.0(2)
N2 Zn1 O1 90.21(18)
N2 Zn1 O2 96.31(18)
N2 Zn1 N3 157.2(2)
N2 Zn1 N4 79.2(2)
N3 Zn1 N4 81.8(2)
C4 O1 Zn1 115.8(4)
C2 O2 Zn1 114.2(4)
C1 N1 Zn1 114.2(4)
C1 N1 C3 118.0(6)
C3 N1 Zn1 127.9(5)
C5 N2 Zn1 114.0(5)
C6 N2 Zn1 128.0(5)
C6 N2 C5 117.8(6)
C7 N3 Zn1 103.7(4)
C7 N3 C13 111.5(6)
C7 N3 C15 113.6(5)
C13 N3 Zn1 110.2(4)
C13 N3 C15 111.4(5)
C15 N3 Zn1 105.9(4)
C8 N4 Zn1 102.7(4)
C8 N4 C11 110.7(6)
C8 N4 C16 114.9(6)
C11 N4 Zn1 108.6(4)
C16 N4 Zn1 106.0(4)
C16 N4 C11 113.1(6)
H5A N5 H5B 120.0
C4 N5 H5A 120.0
C4 N5 H5B 120.0
H6A N6 H6B 120.0
C2 N6 H6A 120.0
C2 N6 H6B 120.0
N1 C1 C7 116.1(6)
N1 C1 C17 122.0(7)
C17 C1 C7 121.8(6)
O2 C2 N6 122.2(8)
O2 C2 C11 122.4(6)
N6 C2 C11 115.4(7)
N1 C3 H3 118.4
N1 C3 C10 123.2(7)
C10 C3 H3 118.4
O1 C4 N5 123.1(6)
O1 C4 C13 121.8(6)
N5 C4 C13 115.0(6)
N2 C5 C8 115.9(6)
N2 C5 C9 121.8(7)
C9 C5 C8 122.4(7)
N2 C6 H6 118.3
N2 C6 C12 123.4(7)
C12 C6 H6 118.3
N3 C7 C1 111.0(5)
N3 C7 H7A 109.4
N3 C7 H7B 109.4
C1 C7 H7A 109.4
C1 C7 H7B 109.4
H7A C7 H7B 108.0
N4 C8 C5 110.1(6)
N4 C8 H8A 109.6
N4 C8 H8B 109.6
C5 C8 H8A 109.6
C5 C8 H8B 109.6
H8A C8 H8B 108.2
C5 C9 H9 119.9
C14 C9 C5 120.3(8)
C14 C9 H9 119.9
C3 C10 H10 121.1
C3 C10 C18 117.8(7)
C18 C10 H10 121.1
N4 C11 H11A 108.9
N4 C11 H11B 108.9
C2 C11 N4 113.3(6)
C2 C11 H11A 108.9
C2 C11 H11B 108.9
H11A C11 H11B 107.7
C6 C12 H12 121.1
C6 C12 C14 117.8(7)
C14 C12 H12 121.1
N3 C13 C4 111.9(5)
N3 C13 H13A 109.2
N3 C13 H13B 109.2
C4 C13 H13A 109.2
C4 C13 H13B 109.2
H13A C13 H13B 107.9
C9 C14 C12 118.9(7)
C9 C14 H14 120.5
C12 C14 H14 120.5
N3 C15 H15A 109.9
N3 C15 H15B 109.9
N3 C15 C16 109.1(6)
H15A C15 H15B 108.3
C16 C15 H15A 109.9
C16 C15 H15B 109.9
N4 C16 C15 110.4(6)
N4 C16 H16A 109.6
N4 C16 H16B 109.6
C15 C16 H16A 109.6
C15 C16 H16B 109.6
H16A C16 H16B 108.1
C1 C17 H17 120.6
C18 C17 C1 118.8(7)
C18 C17 H17 120.6
C10 C18 H18 119.9
C17 C18 C10 120.2(8)
C17 C18 H18 119.9
O3 Cl1 O5 109.0(3)
O6 Cl1 O3 109.8(3)
O6 Cl1 O5 107.7(4)
O10 Cl1 O3 110.6(4)
O10 Cl1 O5 109.9(4)
O10 Cl1 O6 109.7(4)
O4 Cl2 O8 109.4(4)
O4 Cl2 O9 110.2(4)
O7 Cl2 O4 109.3(4)
O7 Cl2 O8 109.2(4)
O7 Cl2 O9 110.0(4)
O8 Cl2 O9 108.7(4)

loop_
_geom_bond_atom_site_label_1
_geom_bond_atom_site_label_2
_geom_bond_distance
Zn1 O1 2.157(4)
Zn1 O2 2.170(4)
Zn1 N1 2.094(6)
Zn1 N2 2.095(5)
Zn1 N3 2.214(5)
Zn1 N4 2.223(6)
O1 C4 1.237(8)
O2 C2 1.251(8)
N1 C1 1.353(8)
N1 C3 1.353(8)
N2 C5 1.355(8)
N2 C6 1.346(8)
N3 C7 1.478(9)
N3 C13 1.499(8)
N3 C15 1.507(8)
N4 C8 1.481(9)
N4 C11 1.502(8)
N4 C16 1.484(9)
N5 H5A 0.8800
N5 H5B 0.8800
N5 C4 1.334(8)
N6 H6A 0.8800
N6 H6B 0.8800
N6 C2 1.313(8)
C1 C7 1.542(9)
C1 C17 1.394(10)
C2 C11 1.491(10)
C3 H3 0.9500
C3 C10 1.382(10)
C4 C13 1.542(9)
C5 C8 1.520(9)
C5 C9 1.383(10)
C6 H6 0.9500
C6 C12 1.393(10)
C7 H7A 0.9900
C7 H7B 0.9900
C8 H8A 0.9900
C8 H8B 0.9900
C9 H9 0.9500
C9 C14 1.371(11)
C10 H10 0.9500
C10 C18 1.389(10)
C11 H11A 0.9900
C11 H11B 0.9900
C12 H12 0.9500
C12 C14 1.399(11)
C13 H13A 0.9900
C13 H13B 0.9900
C14 H14 0.9500
C15 H15A 0.9900
C15 H15B 0.9900
C15 C16 1.534(11)
C16 H16A 0.9900
C16 H16B 0.9900
C17 H17 0.9500
C17 C18 1.375(10)
C18 H18 0.9500
Cl1 O3 1.447(5)
Cl1 O5 1.457(6)
Cl1 O6 1.442(6)
Cl1 O10 1.425(6)
Cl2 O4 1.427(5)
Cl2 O7 1.415(6)
Cl2 O8 1.435(6)
Cl2 O9 1.444(5)
